data_4075627
loop_
_publ_author_name
'McGrath, Thomas D.'
'Du, Shaowu'
'Hodson, Bruce E.'
'Lu, Xiu Lian'
'Stone, F. Gordon A.'

_publ_section_title
;
 Construction of Metal Butterflies on a Metallacarborane Scaffold. 1.
 Synthesis and Structures of Bimetallic Precursors&#x00A7;
;
_journal_issue 19
_journal_name_full Organometallics
_journal_page_first 4444
_journal_paper_doi 10.1021/om060417z
_journal_volume 25
_journal_year 2006
_chemical_formula_sum 'C49 H44 B9 N O6 P2 Re Rh'
_chemical_formula_weight 1191.19
_chemical_name_systematic
; 
 ? 
;
_space_group_IT_number 14
_symmetry_cell_setting monoclinic
_symmetry_space_group_name_Hall '-P 2ybc'
_symmetry_space_group_name_H-M 'P 1 21/c 1'
_atom_sites_solution_hydrogens geom
_atom_sites_solution_primary direct
_atom_sites_solution_secondary difmap
_audit_creation_method SHELXL-97
_cell_angle_alpha 90.00
_cell_angle_beta 99.739(8)
_cell_angle_gamma 90.00
_cell_formula_units_Z 4
_cell_length_a 10.295(2)
_cell_length_b 28.103(5)
_cell_length_c 17.398(4)
_cell_measurement_reflns_used 7429
_cell_measurement_temperature 110(2)
_cell_measurement_theta_max 28.91
_cell_measurement_theta_min 2.27
_cell_volume 4961.1(17)
_computing_cell_refinement 'APEX2 (Bruker, 2003)'
_computing_data_collection 'APEX2 (Bruker, 2003)'
_computing_data_reduction 'APEX2 (Bruker, 2003)'
_computing_molecular_graphics 'SHELXTL (Bruker, 2001)'
_computing_publication_material 'SHELXTL (Bruker, 2001)'
_computing_structure_refinement 'SHELXTL (Bruker, 2001)'
_computing_structure_solution 'SHELXTL (Bruker, 2001)'
_diffrn_ambient_temperature 110(2)
_diffrn_measured_fraction_theta_full 0.991
_diffrn_measured_fraction_theta_max 0.900
_diffrn_measurement_device_type 'Bruker-Nonius X8 Apex CCD area detector'
_diffrn_measurement_method 'phi and omega scans'
_diffrn_radiation_monochromator graphite
_diffrn_radiation_source 'fine-focus sealed tube'
_diffrn_radiation_type MoK\a
_diffrn_radiation_wavelength 0.71073
_diffrn_reflns_av_R_equivalents 0.0488
_diffrn_reflns_av_sigmaI/netI 0.0521
_diffrn_reflns_limit_h_max 15
_diffrn_reflns_limit_h_min -14
_diffrn_reflns_limit_k_max 39
_diffrn_reflns_limit_k_min -41
_diffrn_reflns_limit_l_max 24
_diffrn_reflns_limit_l_min -25
_diffrn_reflns_number 72385
_diffrn_reflns_theta_full 30.00
_diffrn_reflns_theta_max 32.36
_diffrn_reflns_theta_min 2.48
_exptl_absorpt_coefficient_mu 2.884
_exptl_absorpt_correction_T_max 0.884
_exptl_absorpt_correction_T_min 0.744
_exptl_absorpt_correction_type multi-scan
_exptl_absorpt_process_details 'SADABS (Bruker, 2003)'
_exptl_crystal_colour yellow
_exptl_crystal_density_diffrn 1.595
_exptl_crystal_density_method 'not measured'
_exptl_crystal_description prism
_exptl_crystal_F_000 2352
_exptl_crystal_size_max 0.11
_exptl_crystal_size_mid 0.09
_exptl_crystal_size_min 0.08
_refine_diff_density_max 0.787
_refine_diff_density_min -0.604
_refine_diff_density_rms 0.117
_refine_ls_extinction_method none
_refine_ls_goodness_of_fit_ref 1.044
_refine_ls_hydrogen_treatment mixed
_refine_ls_matrix_type full
_refine_ls_number_parameters 669
_refine_ls_number_reflns 15978
_refine_ls_number_restraints 0
_refine_ls_restrained_S_all 1.044
_refine_ls_R_factor_all 0.0449
_refine_ls_R_factor_gt 0.0289
_refine_ls_shift/su_max 0.003
_refine_ls_shift/su_mean 0.000
_refine_ls_structure_factor_coef Fsqd
_refine_ls_weighting_details 'calc w=1/[\s^2^(Fo^2^)+(0.0206P)^2^+0.0000P] where P=(Fo^2^+2Fc^2^)/3'
_refine_ls_weighting_scheme calc
_refine_ls_wR_factor_gt 0.0554
_refine_ls_wR_factor_ref 0.0579
_reflns_number_gt 12712
_reflns_number_total 15978
_reflns_threshold_expression >2sigma(I)
_cod_data_source_file om060417zsi20060515_071856.cif
_cod_data_source_block 3b
_cod_original_cell_volume 4961.2(19)
_cod_original_sg_symbol_H-M P2(1)/c
_cod_database_code 4075627

loop_
_symmetry_equiv_pos_as_xyz
'x, y, z'
'-x, y+1/2, -z+1/2'
'-x, -y, -z'
'x, -y-1/2, z-1/2'

loop_
_atom_site_label
_atom_site_type_symbol
_atom_site_fract_x
_atom_site_fract_y
_atom_site_fract_z
_atom_site_U_iso_or_equiv
_atom_site_adp_type
_atom_site_occupancy
_atom_site_symmetry_multiplicity
_atom_site_calc_flag
_atom_site_refinement_flags
Rh Rh 0.451536(16) 0.409495(5) 0.173124(10) 0.01104(4) Uani 1 1 d .
C2 C 0.4858(2) 0.38197(7) 0.06090(12) 0.0114(4) Uani 1 1 d .
B3 B 0.2650(2) 0.38908(8) 0.19369(15) 0.0125(5) Uani 1 1 d .
H3 H 0.205(2) 0.3982(7) 0.2443(13) 0.015 Uiso 1 1 d .
B4 B 0.3519(2) 0.40904(8) 0.03121(15) 0.0144(5) Uani 1 1 d .
H4 H 0.345(2) 0.4382(7) -0.0076(14) 0.017 Uiso 1 1 d .
B5 B 0.4612(2) 0.33358(8) 0.10422(15) 0.0150(5) Uani 1 1 d .
H5 H 0.542(2) 0.3061(7) 0.1196(13) 0.018 Uiso 1 1 d .
B6 B 0.3426(2) 0.33651(8) 0.17787(15) 0.0144(5) Uani 1 1 d .
H6 H 0.367(2) 0.3121(7) 0.2227(14) 0.017 Uiso 1 1 d .
B7 B 0.2327(2) 0.41427(8) 0.10280(15) 0.0143(5) Uani 1 1 d .
H7 H 0.173(2) 0.4455(7) 0.0926(13) 0.017 Uiso 1 1 d .
B8 B 0.3654(2) 0.34639(8) 0.01011(15) 0.0149(5) Uani 1 1 d .
H8 H 0.382(2) 0.3345(7) -0.0454(14) 0.018 Uiso 1 1 d .
B9 B 0.1842(2) 0.35392(8) 0.12255(15) 0.0147(5) Uani 1 1 d .
H9 H 0.084(2) 0.3415(7) 0.1271(13) 0.018 Uiso 1 1 d .
B10 B 0.2940(2) 0.31700(9) 0.07957(15) 0.0151(5) Uani 1 1 d .
H10 H 0.264(2) 0.2792(8) 0.0679(13) 0.018 Uiso 1 1 d .
B11 B 0.2179(3) 0.36946(9) 0.02857(15) 0.0159(5) Uani 1 1 d .
H11 H 0.137(2) 0.3706(7) -0.0197(14) 0.019 Uiso 1 1 d .
C11 C 0.6111(2) 0.38838(7) 0.23543(13) 0.0177(5) Uani 1 1 d .
O11 O 0.70432(17) 0.37269(6) 0.27116(10) 0.0285(4) Uani 1 1 d .
C12 C 0.5055(2) 0.47524(8) 0.16748(13) 0.0172(5) Uani 1 1 d .
O12 O 0.53551(17) 0.51391(5) 0.16595(11) 0.0279(4) Uani 1 1 d .
C21 C 0.6121(2) 0.39456(7) 0.03404(12) 0.0126(4) Uani 1 1 d .
C22 C 0.7188(2) 0.36334(7) 0.04123(14) 0.0164(5) Uani 1 1 d .
H22 H 0.7123(19) 0.3332(7) 0.0662(12) 0.007(5) Uiso 1 1 d .
C23 C 0.8362(2) 0.37637(8) 0.01693(14) 0.0188(5) Uani 1 1 d .
H23 H 0.911(2) 0.3547(7) 0.0202(12) 0.008(5) Uiso 1 1 d .
C24 C 0.8488(2) 0.42071(8) -0.01561(14) 0.0172(5) Uani 1 1 d .
H24 H 0.927(2) 0.4288(7) -0.0343(14) 0.021(7) Uiso 1 1 d .
C25 C 0.7438(2) 0.45200(8) -0.02372(13) 0.0160(4) Uani 1 1 d .
H25 H 0.746(2) 0.4825(8) -0.0500(14) 0.020(6) Uiso 1 1 d .
C26 C 0.6274(2) 0.43920(7) 0.00093(13) 0.0151(4) Uani 1 1 d .
H26 H 0.549(2) 0.4591(8) -0.0052(14) 0.022(6) Uiso 1 1 d .
Re Re 0.331852(8) 0.435643(3) 0.304115(5) 0.01291(3) Uani 1 1 d .
C31 C 0.4196(2) 0.37784(8) 0.35593(13) 0.0170(5) Uani 1 1 d .
O31 O 0.47245(16) 0.34557(6) 0.38567(10) 0.0238(4) Uani 1 1 d .
C32 C 0.2209(2) 0.44491(7) 0.38138(14) 0.0180(5) Uani 1 1 d .
O32 O 0.15071(17) 0.44932(6) 0.42587(10) 0.0273(4) Uani 1 1 d .
C33 C 0.2538(2) 0.49201(8) 0.24203(13) 0.0174(5) Uani 1 1 d .
O33 O 0.21317(17) 0.52508(5) 0.20930(10) 0.0252(4) Uani 1 1 d .
C34 C 0.4673(2) 0.47589(8) 0.35999(14) 0.0206(5) Uani 1 1 d .
O34 O 0.54846(18) 0.50023(6) 0.39341(12) 0.0350(5) Uani 1 1 d .
N1 N 1.02513(18) 0.34596(6) 0.73718(11) 0.0156(4) Uani 1 1 d .
P1 P 0.93849(5) 0.298943(18) 0.72850(3) 0.01252(11) Uani 1 1 d .
C41 C 0.8915(2) 0.27735(7) 0.63040(12) 0.0131(4) Uani 1 1 d .
C42 C 0.7676(2) 0.28640(7) 0.58761(13) 0.0184(5) Uani 1 1 d .
H42A H 0.7027 0.3018 0.6116 0.022 Uiso 1 1 calc R
C43 C 0.7383(2) 0.27298(8) 0.50997(14) 0.0226(5) Uani 1 1 d .
H43A H 0.6530 0.2789 0.4811 0.027 Uiso 1 1 calc R
C44 C 0.8327(2) 0.25100(8) 0.47431(14) 0.0223(5) Uani 1 1 d .
H44A H 0.8126 0.2422 0.4209 0.027 Uiso 1 1 calc R
C45 C 0.9565(2) 0.24189(7) 0.51675(13) 0.0182(5) Uani 1 1 d .
H45A H 1.0210 0.2266 0.4923 0.022 Uiso 1 1 calc R
C46 C 0.9869(2) 0.25477(7) 0.59421(13) 0.0152(4) Uani 1 1 d .
H46A H 1.0721 0.2484 0.6230 0.018 Uiso 1 1 calc R
C51 C 0.7886(2) 0.30714(8) 0.76688(13) 0.0162(4) Uani 1 1 d .
C52 C 0.7626(2) 0.35045(9) 0.79964(14) 0.0250(5) Uani 1 1 d .
H52A H 0.8236 0.3759 0.8015 0.030 Uiso 1 1 calc R
C53 C 0.6471(3) 0.35628(11) 0.82971(16) 0.0391(7) Uani 1 1 d .
H53A H 0.6291 0.3858 0.8525 0.047 Uiso 1 1 calc R
C54 C 0.5584(3) 0.31919(12) 0.82650(16) 0.0410(8) Uani 1 1 d .
H54A H 0.4787 0.3235 0.8464 0.049 Uiso 1 1 calc R
C55 C 0.5839(2) 0.27599(10) 0.79488(15) 0.0314(6) Uani 1 1 d .
H55A H 0.5230 0.2505 0.7940 0.038 Uiso 1 1 calc R
C56 C 0.6986(2) 0.26962(8) 0.76437(14) 0.0215(5) Uani 1 1 d .
H56A H 0.7160 0.2400 0.7419 0.026 Uiso 1 1 calc R
C61 C 1.0309(2) 0.25344(7) 0.78645(13) 0.0145(4) Uani 1 1 d .
C62 C 1.1341(2) 0.26667(8) 0.84517(13) 0.0189(5) Uani 1 1 d .
H62A H 1.1606 0.2990 0.8508 0.023 Uiso 1 1 calc R
C63 C 1.1982(2) 0.23248(8) 0.89548(14) 0.0227(5) Uani 1 1 d .
H63A H 1.2686 0.2415 0.9355 0.027 Uiso 1 1 calc R
C64 C 1.1592(2) 0.18497(8) 0.88723(14) 0.0224(5) Uani 1 1 d .
H64A H 1.2021 0.1617 0.9222 0.027 Uiso 1 1 calc R
C65 C 1.0582(2) 0.17176(8) 0.82822(14) 0.0216(5) Uani 1 1 d .
H65A H 1.0326 0.1393 0.8224 0.026 Uiso 1 1 calc R
C66 C 0.9941(2) 0.20563(7) 0.77735(14) 0.0178(5) Uani 1 1 d .
H66A H 0.9254 0.1963 0.7365 0.021 Uiso 1 1 calc R
P2 P 1.06379(5) 0.385554(18) 0.68053(3) 0.01256(11) Uani 1 1 d .
C71 C 1.0863(2) 0.44050(7) 0.73380(13) 0.0142(4) Uani 1 1 d .
C72 C 1.1094(2) 0.43939(7) 0.81512(14) 0.0192(5) Uani 1 1 d .
H72A H 1.1133 0.4098 0.8417 0.023 Uiso 1 1 calc R
C73 C 1.1268(2) 0.48144(8) 0.85723(14) 0.0232(5) Uani 1 1 d .
H73A H 1.1423 0.4806 0.9126 0.028 Uiso 1 1 calc R
C74 C 1.1216(2) 0.52463(8) 0.81880(15) 0.0233(5) Uani 1 1 d .
H74A H 1.1330 0.5534 0.8478 0.028 Uiso 1 1 calc R
C75 C 1.1000(2) 0.52604(8) 0.73832(15) 0.0222(5) Uani 1 1 d .
H75A H 1.0981 0.5558 0.7123 0.027 Uiso 1 1 calc R
C76 C 1.0810(2) 0.48444(7) 0.69520(14) 0.0176(5) Uani 1 1 d .
H76A H 1.0645 0.4857 0.6398 0.021 Uiso 1 1 calc R
C81 C 1.2137(2) 0.37128(7) 0.64521(13) 0.0148(4) Uani 1 1 d .
C82 C 1.2668(2) 0.40364(8) 0.59834(14) 0.0188(5) Uani 1 1 d .
H82A H 1.2287 0.4343 0.5891 0.023 Uiso 1 1 calc R
C83 C 1.3750(2) 0.39116(8) 0.56522(14) 0.0230(5) Uani 1 1 d .
H83A H 1.4106 0.4133 0.5331 0.028 Uiso 1 1 calc R
C84 C 1.4315(2) 0.34661(8) 0.57872(14) 0.0231(5) Uani 1 1 d .
H84A H 1.5050 0.3380 0.5552 0.028 Uiso 1 1 calc R
C85 C 1.3812(2) 0.31469(8) 0.62625(15) 0.0238(5) Uani 1 1 d .
H85A H 1.4209 0.2843 0.6358 0.029 Uiso 1 1 calc R
C86 C 1.2736(2) 0.32657(7) 0.66011(14) 0.0188(5) Uani 1 1 d .
H86A H 1.2402 0.3046 0.6934 0.023 Uiso 1 1 calc R
C91 C 0.9422(2) 0.39643(7) 0.59506(13) 0.0137(4) Uani 1 1 d .
C92 C 0.8287(2) 0.42168(8) 0.60227(15) 0.0219(5) Uani 1 1 d .
H92A H 0.8175 0.4340 0.6516 0.026 Uiso 1 1 calc R
C93 C 0.7321(2) 0.42890(8) 0.53775(16) 0.0287(6) Uani 1 1 d .
H93A H 0.6552 0.4465 0.5428 0.034 Uiso 1 1 calc R
C94 C 0.7471(2) 0.41058(8) 0.46592(15) 0.0254(5) Uani 1 1 d .
H94A H 0.6812 0.4162 0.4216 0.030 Uiso 1 1 calc R
C95 C 0.8575(2) 0.38406(8) 0.45839(14) 0.0221(5) Uani 1 1 d .
H95A H 0.8664 0.3707 0.4094 0.026 Uiso 1 1 calc R
C96 C 0.9547(2) 0.37725(8) 0.52268(13) 0.0185(5) Uani 1 1 d .
H96A H 1.0309 0.3593 0.5175 0.022 Uiso 1 1 calc R

loop_
_atom_site_aniso_label
_atom_site_aniso_U_11
_atom_site_aniso_U_22
_atom_site_aniso_U_33
_atom_site_aniso_U_23
_atom_site_aniso_U_13
_atom_site_aniso_U_12
Rh 0.01062(8) 0.01115(7) 0.01165(8) 0.00011(6) 0.00276(6) -0.00039(6)
C2 0.0155(10) 0.0102(9) 0.0095(10) -0.0006(8) 0.0046(8) -0.0003(8)
B3 0.0108(11) 0.0141(11) 0.0132(12) 0.0008(9) 0.0035(9) 0.0010(9)
B4 0.0130(12) 0.0155(11) 0.0157(13) 0.0030(10) 0.0052(10) 0.0010(9)
B5 0.0171(12) 0.0111(11) 0.0176(13) 0.0017(10) 0.0057(10) 0.0003(9)
B6 0.0157(12) 0.0143(11) 0.0140(12) 0.0006(10) 0.0047(10) -0.0010(9)
B7 0.0119(11) 0.0148(11) 0.0168(13) 0.0035(10) 0.0044(10) 0.0003(9)
B8 0.0159(12) 0.0140(11) 0.0151(13) -0.0024(10) 0.0041(10) -0.0024(9)
B9 0.0138(12) 0.0137(11) 0.0169(13) 0.0003(10) 0.0032(10) -0.0015(9)
B10 0.0157(12) 0.0154(11) 0.0147(13) -0.0018(10) 0.0035(10) -0.0020(9)
B11 0.0163(12) 0.0177(12) 0.0135(13) -0.0006(10) 0.0014(10) -0.0028(9)
C11 0.0196(12) 0.0179(11) 0.0160(11) -0.0035(9) 0.0042(9) -0.0028(9)
O11 0.0230(9) 0.0328(10) 0.0265(10) 0.0024(8) -0.0047(8) 0.0046(7)
C12 0.0159(11) 0.0203(11) 0.0157(11) -0.0013(9) 0.0039(9) -0.0005(9)
O12 0.0310(10) 0.0183(8) 0.0351(11) 0.0024(8) 0.0073(8) -0.0057(7)
C21 0.0151(10) 0.0134(10) 0.0095(10) -0.0018(8) 0.0029(8) -0.0004(8)
C22 0.0158(11) 0.0124(10) 0.0215(12) 0.0023(9) 0.0042(9) 0.0004(8)
C23 0.0131(11) 0.0187(11) 0.0255(13) -0.0007(10) 0.0056(10) 0.0027(9)
C24 0.0137(11) 0.0226(11) 0.0167(12) -0.0047(9) 0.0068(9) -0.0034(9)
C25 0.0199(11) 0.0146(10) 0.0140(11) -0.0003(9) 0.0043(9) -0.0028(8)
C26 0.0163(11) 0.0136(10) 0.0156(11) -0.0007(9) 0.0034(9) 0.0023(8)
Re 0.01440(4) 0.01248(4) 0.01255(4) 0.00002(3) 0.00426(3) 0.00051(3)
C31 0.0166(11) 0.0205(11) 0.0150(11) -0.0027(9) 0.0057(9) -0.0034(9)
O31 0.0252(9) 0.0235(9) 0.0226(9) 0.0053(7) 0.0036(7) 0.0049(7)
C32 0.0194(12) 0.0157(11) 0.0180(12) 0.0027(9) 0.0009(9) 0.0015(8)
O32 0.0327(10) 0.0315(9) 0.0213(9) 0.0055(8) 0.0147(8) 0.0085(8)
C33 0.0193(11) 0.0186(11) 0.0159(11) -0.0041(9) 0.0074(9) -0.0012(9)
O33 0.0330(10) 0.0198(8) 0.0239(10) 0.0032(7) 0.0083(8) 0.0086(7)
C34 0.0208(12) 0.0180(11) 0.0226(13) 0.0017(10) 0.0025(10) 0.0049(9)
O34 0.0295(10) 0.0258(9) 0.0450(12) -0.0056(9) -0.0073(9) -0.0041(8)
N1 0.0196(10) 0.0134(9) 0.0135(10) 0.0004(7) 0.0020(8) -0.0030(7)
P1 0.0149(3) 0.0115(2) 0.0114(3) -0.0003(2) 0.0029(2) -0.0001(2)
C41 0.0183(11) 0.0107(9) 0.0109(10) 0.0002(8) 0.0040(8) -0.0013(8)
C42 0.0215(12) 0.0171(11) 0.0171(12) -0.0016(9) 0.0046(9) 0.0041(9)
C43 0.0230(12) 0.0260(12) 0.0163(12) -0.0016(10) -0.0036(10) 0.0047(10)
C44 0.0340(14) 0.0207(11) 0.0115(11) -0.0024(9) 0.0019(10) 0.0005(10)
C45 0.0259(12) 0.0145(10) 0.0165(12) -0.0022(9) 0.0100(10) -0.0015(9)
C46 0.0176(11) 0.0127(10) 0.0153(11) 0.0019(9) 0.0029(9) -0.0022(8)
C51 0.0153(11) 0.0231(11) 0.0099(11) -0.0005(9) 0.0014(9) 0.0007(9)
C52 0.0219(13) 0.0321(13) 0.0219(13) -0.0114(11) 0.0063(10) 0.0011(10)
C53 0.0273(15) 0.0589(18) 0.0315(16) -0.0286(14) 0.0064(12) 0.0035(13)
C54 0.0190(13) 0.083(2) 0.0229(15) -0.0142(15) 0.0092(11) -0.0037(14)
C55 0.0204(13) 0.0536(17) 0.0209(14) 0.0000(13) 0.0056(11) -0.0105(12)
C56 0.0193(12) 0.0263(12) 0.0183(12) 0.0024(10) 0.0016(10) -0.0032(9)
C61 0.0190(11) 0.0136(10) 0.0129(11) 0.0001(8) 0.0079(9) 0.0006(8)
C62 0.0214(12) 0.0180(11) 0.0169(12) -0.0015(9) 0.0022(10) 0.0021(9)
C63 0.0246(13) 0.0267(12) 0.0163(12) 0.0002(10) 0.0020(10) 0.0059(10)
C64 0.0264(13) 0.0242(12) 0.0190(12) 0.0083(10) 0.0108(10) 0.0136(10)
C65 0.0272(13) 0.0150(11) 0.0258(13) 0.0028(10) 0.0132(11) 0.0052(9)
C66 0.0196(11) 0.0167(11) 0.0187(12) 0.0009(9) 0.0083(9) 0.0017(8)
P2 0.0143(3) 0.0115(2) 0.0118(3) 0.0000(2) 0.0022(2) 0.0001(2)
C71 0.0143(10) 0.0126(10) 0.0154(11) -0.0018(8) 0.0019(8) 0.0013(8)
C72 0.0219(12) 0.0174(11) 0.0169(12) 0.0002(9) -0.0009(9) 0.0009(9)
C73 0.0266(13) 0.0249(12) 0.0163(12) -0.0070(10) -0.0017(10) -0.0031(10)
C74 0.0238(13) 0.0170(11) 0.0265(14) -0.0088(10) -0.0030(10) -0.0012(9)
C75 0.0250(13) 0.0137(10) 0.0275(14) -0.0005(10) 0.0028(11) -0.0008(9)
C76 0.0174(11) 0.0156(10) 0.0196(12) 0.0002(9) 0.0022(9) -0.0008(8)
C81 0.0148(11) 0.0150(10) 0.0141(11) -0.0029(9) 0.0018(9) 0.0015(8)
C82 0.0181(11) 0.0180(11) 0.0209(12) 0.0004(9) 0.0054(10) 0.0017(9)
C83 0.0198(12) 0.0275(12) 0.0226(13) 0.0000(11) 0.0061(10) -0.0018(10)
C84 0.0130(11) 0.0334(13) 0.0226(13) -0.0068(11) 0.0018(10) 0.0041(9)
C85 0.0193(12) 0.0224(12) 0.0276(14) -0.0037(10) -0.0019(10) 0.0078(9)
C86 0.0198(12) 0.0154(10) 0.0198(12) 0.0001(9) -0.0005(10) -0.0002(9)
C91 0.0148(10) 0.0125(10) 0.0135(11) 0.0001(8) 0.0012(8) -0.0015(8)
C92 0.0174(12) 0.0263(12) 0.0217(13) -0.0085(10) 0.0028(10) 0.0034(9)
C93 0.0175(12) 0.0323(14) 0.0338(15) -0.0092(12) -0.0027(11) 0.0090(10)
C94 0.0226(13) 0.0275(13) 0.0225(13) -0.0006(11) -0.0065(10) 0.0022(10)
C95 0.0218(12) 0.0296(13) 0.0144(12) -0.0025(10) 0.0018(10) 0.0014(10)
C96 0.0175(11) 0.0214(11) 0.0164(12) 0.0006(9) 0.0022(9) 0.0033(9)

loop_
_atom_type_symbol
_atom_type_description
_atom_type_scat_dispersion_real
_atom_type_scat_dispersion_imag
_atom_type_scat_source
C C 0.0033 0.0016 'International Tables Vol C Tables 4.2.6.8 and 6.1.1.4'
H H 0.0000 0.0000 'International Tables Vol C Tables 4.2.6.8 and 6.1.1.4'
B B 0.0013 0.0007 'International Tables Vol C Tables 4.2.6.8 and 6.1.1.4'
N N 0.0061 0.0033 'International Tables Vol C Tables 4.2.6.8 and 6.1.1.4'
O O 0.0106 0.0060 'International Tables Vol C Tables 4.2.6.8 and 6.1.1.4'
P P 0.1023 0.0942 'International Tables Vol C Tables 4.2.6.8 and 6.1.1.4'
Rh Rh -1.1178 0.9187 'International Tables Vol C Tables 4.2.6.8 and 6.1.1.4'
Re Re -1.0185 7.2310 'International Tables Vol C Tables 4.2.6.8 and 6.1.1.4'

loop_
_geom_angle_atom_site_label_1
_geom_angle_atom_site_label_2
_geom_angle_atom_site_label_3
_geom_angle
C11 Rh C12 95.66(9)
C11 Rh B3 123.09(9)
C12 Rh B3 123.36(9)
C11 Rh C2 98.30(9)
C12 Rh C2 101.62(8)
B3 Rh C2 110.34(9)
C11 Rh B6 94.54(9)
C12 Rh B6 168.24(9)
B3 Rh B6 45.27(9)
C2 Rh B6 82.66(8)
C11 Rh B7 164.07(9)
C12 Rh B7 100.08(9)
B3 Rh B7 44.49(9)
C2 Rh B7 80.92(8)
B6 Rh B7 69.56(8)
C11 Rh B5 84.55(9)
C12 Rh B5 140.16(9)
B3 Rh B5 87.67(9)
C2 Rh B5 39.67(8)
B6 Rh B5 46.92(8)
B7 Rh B5 84.89(8)
C11 Rh B4 136.79(9)
C12 Rh B4 91.61(9)
B3 Rh B4 86.13(9)
C2 Rh B4 38.66(8)
B6 Rh B4 84.94(8)
B7 Rh B4 45.56(8)
B5 Rh B4 63.83(8)
C11 Rh Re 94.18(7)
C12 Rh Re 87.79(7)
B3 Rh Re 53.37(7)
C2 Rh Re 163.49(5)
B6 Rh Re 85.63(6)
B7 Rh Re 84.11(6)
B5 Rh Re 132.01(6)
B4 Rh Re 128.70(6)
C21 C2 B4 122.64(18)
C21 C2 B5 124.38(18)
B4 C2 B5 111.37(17)
C21 C2 B8 124.52(17)
B4 C2 B8 66.34(14)
B5 C2 B8 65.68(14)
C21 C2 Rh 118.42(14)
B4 C2 Rh 81.84(13)
B5 C2 Rh 79.45(12)
B8 C2 Rh 117.05(13)
B9 B3 B7 64.58(15)
B9 B3 B6 64.25(14)
B7 B3 B6 103.26(18)
B9 B3 Rh 112.79(15)
B7 B3 Rh 76.64(12)
B6 B3 Rh 75.15(12)
B9 B3 Re 166.69(16)
B7 B3 Re 120.87(14)
B6 B3 Re 122.18(15)
Rh B3 Re 80.52(8)
C2 B4 B11 109.83(17)
C2 B4 B8 60.38(13)
B11 B4 B8 57.88(13)
C2 B4 B7 116.59(18)
B11 B4 B7 58.46(13)
B8 B4 B7 106.83(16)
C2 B4 Rh 59.51(11)
B11 B4 Rh 102.50(14)
B8 B4 Rh 99.91(13)
B7 B4 Rh 63.60(11)
C2 B5 B10 109.67(18)
C2 B5 B8 60.40(13)
B10 B5 B8 57.98(14)
C2 B5 B6 116.72(17)
B10 B5 B6 57.86(13)
B8 B5 B6 106.69(17)
C2 B5 Rh 60.88(11)
B10 B5 Rh 103.27(13)
B8 B5 Rh 102.07(13)
B6 B5 Rh 63.47(10)
B3 B6 B10 110.70(18)
B3 B6 B9 56.92(13)
B10 B6 B9 59.56(14)
B3 B6 B5 120.59(17)
B10 B6 B5 56.85(13)
B9 B6 B5 105.90(17)
B3 B6 Rh 59.58(11)
B10 B6 Rh 107.05(14)
B9 B6 Rh 97.90(13)
B5 B6 Rh 69.60(10)
B3 B7 B11 110.76(17)
B3 B7 B9 57.06(13)
B11 B7 B9 59.18(14)
B3 B7 B4 121.91(17)
B11 B7 B4 57.16(13)
B9 B7 B4 106.31(16)
B3 B7 Rh 58.87(11)
B11 B7 Rh 106.79(14)
B9 B7 Rh 96.70(13)
B4 B7 Rh 70.85(11)
C2 B8 B10 105.92(18)
C2 B8 B11 105.44(17)
B10 B8 B11 63.79(15)
C2 B8 B5 53.93(13)
B10 B8 B5 60.02(14)
B11 B8 B5 105.61(18)
C2 B8 B4 53.28(12)
B10 B8 B4 105.48(18)
B11 B8 B4 59.84(14)
B5 B8 B4 93.39(16)
B3 B9 B11 112.41(17)
B3 B9 B10 112.25(18)
B11 B9 B10 61.56(14)
B3 B9 B6 58.83(14)
B11 B9 B6 104.82(17)
B10 B9 B6 59.39(14)
B3 B9 B7 58.37(14)
B11 B9 B7 59.71(14)
B10 B9 B7 104.43(17)
B6 B9 B7 95.79(16)
B8 B10 B5 62.00(15)
B8 B10 B6 116.08(18)
B5 B10 B6 65.28(14)
B8 B10 B9 112.89(18)
B5 B10 B9 113.85(17)
B6 B10 B9 61.05(14)
B8 B10 B11 58.18(14)
B5 B10 B11 103.02(16)
B6 B10 B11 104.20(17)
B9 B10 B11 59.06(14)
B8 B11 B4 62.28(14)
B8 B11 B9 113.04(18)
B4 B11 B9 113.73(18)
B8 B11 B7 115.25(18)
B4 B11 B7 64.38(14)
B9 B11 B7 61.11(14)
B8 B11 B10 58.03(14)
B4 B11 B10 103.11(17)
B9 B11 B10 59.38(14)
B7 B11 B10 103.87(17)
O11 C11 Rh 175.36(19)
O12 C12 Rh 178.1(2)
C22 C21 C26 117.29(19)
C22 C21 C2 122.42(18)
C26 C21 C2 120.28(18)
C21 C22 C23 121.2(2)
C24 C23 C22 120.4(2)
C25 C24 C23 119.3(2)
C24 C25 C26 120.3(2)
C25 C26 C21 121.5(2)
H3 Re C32 91.4(7)
H3 Re C34 176.2(7)
C32 Re C34 91.88(10)
H3 Re C31 90.7(6)
C32 Re C31 94.09(9)
C34 Re C31 90.94(9)
H3 Re C33 88.1(6)
C32 Re C33 92.19(9)
C34 Re C33 89.87(9)
C31 Re C33 173.64(9)
H3 Re B3 30.2(7)
C32 Re B3 121.64(9)
C34 Re B3 146.46(9)
C31 Re B3 87.90(9)
C33 Re B3 87.94(8)
H3 Re Rh 76.3(7)
C32 Re Rh 167.75(7)
C34 Re Rh 100.37(7)
C31 Re Rh 85.87(6)
C33 Re Rh 87.77(6)
B3 Re Rh 46.11(6)
O31 C31 Re 178.24(19)
O32 C32 Re 177.3(2)
O33 C33 Re 177.0(2)
O34 C34 Re 179.7(2)
P2 N1 P1 136.32(12)
N1 P1 C51 111.23(10)
N1 P1 C61 107.65(10)
C51 P1 C61 106.81(10)
N1 P1 C41 115.32(10)
C51 P1 C41 106.62(10)
C61 P1 C41 108.90(10)
C42 C41 C46 119.4(2)
C42 C41 P1 121.50(16)
C46 C41 P1 118.79(16)
C43 C42 C41 120.1(2)
C44 C43 C42 120.3(2)
C43 C44 C45 119.7(2)
C46 C45 C44 120.6(2)
C45 C46 C41 119.7(2)
C52 C51 C56 120.0(2)
C52 C51 P1 120.14(17)
C56 C51 P1 119.85(17)
C53 C52 C51 119.7(2)
C54 C53 C52 119.9(3)
C55 C54 C53 120.8(2)
C54 C55 C56 120.0(2)
C55 C56 C51 119.6(2)
C62 C61 C66 119.9(2)
C62 C61 P1 119.12(16)
C66 C61 P1 120.82(17)
C63 C62 C61 119.9(2)
C62 C63 C64 120.0(2)
C65 C64 C63 120.0(2)
C64 C65 C66 120.4(2)
C65 C66 C61 119.7(2)
N1 P2 C71 107.90(10)
N1 P2 C91 114.91(10)
C71 P2 C91 106.93(10)
N1 P2 C81 112.13(10)
C71 P2 C81 108.95(10)
C91 P2 C81 105.79(10)
C72 C71 C76 119.43(19)
C72 C71 P2 119.31(16)
C76 C71 P2 121.26(17)
C73 C72 C71 120.1(2)
C74 C73 C72 120.1(2)
C75 C74 C73 120.1(2)
C74 C75 C76 120.6(2)
C75 C76 C71 119.6(2)
C82 C81 C86 119.2(2)
C82 C81 P2 119.88(16)
C86 C81 P2 120.75(17)
C83 C82 C81 120.1(2)
C82 C83 C84 120.3(2)
C85 C84 C83 120.0(2)
C84 C85 C86 120.6(2)
C85 C86 C81 119.8(2)
C92 C91 C96 119.0(2)
C92 C91 P2 119.30(17)
C96 C91 P2 121.52(16)
C93 C92 C91 120.1(2)
C92 C93 C94 120.3(2)
C95 C94 C93 120.3(2)
C96 C95 C94 119.5(2)
C95 C96 C91 120.8(2)

loop_
_geom_bond_atom_site_label_1
_geom_bond_atom_site_label_2
_geom_bond_distance
Rh C11 1.904(2)
Rh C12 1.937(2)
Rh B3 2.093(2)
Rh C2 2.184(2)
Rh B6 2.346(2)
Rh B7 2.378(3)
Rh B5 2.457(2)
Rh B4 2.508(3)
Rh Re 2.8640(5)
C2 C21 1.496(3)
C2 B4 1.583(3)
C2 B5 1.596(3)
C2 B8 1.717(3)
B3 B9 1.688(3)
B3 B7 1.713(4)
B3 B6 1.724(3)
B3 Re 2.330(2)
B4 B11 1.766(3)
B4 B8 1.809(3)
B4 B7 1.896(3)
B5 B10 1.765(3)
B5 B8 1.799(4)
B5 B6 1.915(4)
B6 B10 1.785(4)
B6 B9 1.815(4)
B7 B11 1.792(4)
B7 B9 1.817(3)
B8 B10 1.728(4)
B8 B11 1.731(4)
B9 B11 1.782(4)
B9 B10 1.788(3)
B10 B11 1.827(4)
C11 O11 1.140(3)
C12 O12 1.131(2)
C21 C22 1.395(3)
C21 C26 1.400(3)
C22 C23 1.395(3)
C23 C24 1.384(3)
C24 C25 1.382(3)
C25 C26 1.388(3)
Re H3 1.85(2)
Re C32 1.924(2)
Re C34 1.926(2)
Re C31 1.998(2)
Re C33 2.007(2)
C31 O31 1.137(3)
C32 O32 1.151(3)
C33 O33 1.132(3)
C34 O34 1.157(3)
N1 P2 1.5814(18)
N1 P1 1.5870(18)
P1 C51 1.797(2)
P1 C61 1.798(2)
P1 C41 1.799(2)
C41 C42 1.388(3)
C41 C46 1.405(3)
C42 C43 1.386(3)
C43 C44 1.383(3)
C44 C45 1.384(3)
C45 C46 1.379(3)
C51 C52 1.389(3)
C51 C56 1.400(3)
C52 C53 1.387(3)
C53 C54 1.381(4)
C54 C55 1.376(4)
C55 C56 1.385(3)
C61 C62 1.394(3)
C61 C66 1.398(3)
C62 C63 1.389(3)
C63 C64 1.394(3)
C64 C65 1.383(3)
C65 C66 1.388(3)
P2 C71 1.796(2)
P2 C91 1.800(2)
P2 C81 1.801(2)
C71 C72 1.395(3)
C71 C76 1.402(3)
C72 C73 1.386(3)
C73 C74 1.383(3)
C74 C75 1.381(3)
C75 C76 1.385(3)
C81 C82 1.394(3)
C81 C86 1.404(3)
C82 C83 1.382(3)
C83 C84 1.384(3)
C84 C85 1.379(3)
C85 C86 1.380(3)
C91 C92 1.391(3)
C91 C96 1.395(3)
C92 C93 1.383(3)
C93 C94 1.384(4)
C94 C95 1.384(3)
C95 C96 1.382(3)
